data_7160349
loop_
_publ_author_name
'DaSilva, Clement'
'Mauk, Grace'
'Forshee, Lucas'
'Pope, Oliver'
'Doherty, Mathilde'
'Ongbongan, Max'
'Lutz, Nicholas'
'Kamanya, Zemirah'
'Bhatt, Chris'
'Braham, Andrew'
'Kubek, Miranda'
'Hawthorne, Summer'
'Campillo-Alvarado, Gonzalo'
'Bhattacharjee, Avik'
'Bowring, Miriam A.'
'O'Brien, Robert Vincent'

_publ_section_title
;
 Chemodivergent Synthesis of cis-4-Hydroxyprolines from Diastereomerically
 Enriched Epoxides
;
_journal_name_full 'Organic &amp; Biomolecular Chemistry'
_journal_paper_doi 10.1039/D4OB01815J
_journal_year 2025
_chemical_formula_moiety 'C16 H23 N O5 S'
_chemical_formula_sum 'C16 H23 N O5 S'
_chemical_formula_weight 341.41
_space_group_crystal_system monoclinic
_space_group_IT_number 14
_space_group_name_Hall '-P 2ybc'
_space_group_name_H-M_alt 'P 1 21/c 1'
_atom_sites_solution_hydrogens geom
_audit_creation_date 2024-08-21
_audit_creation_method
;
Olex2 1.5
(compiled 2024.01.12 svn.r2f8d729c for OlexSys, GUI svn.r6928)
;
_audit_update_record
;
2024-09-24 deposited with the CCDC.	2025-01-27 downloaded from the CCDC.
;
_cell_angle_alpha 90
_cell_angle_beta 110.174(12)
_cell_angle_gamma 90
_cell_formula_units_Z 4
_cell_length_a 20.066(2)
_cell_length_b 5.1482(5)
_cell_length_c 18.0857(18)
_cell_measurement_reflns_used 2159
_cell_measurement_temperature 99.8(9)
_cell_measurement_theta_max 29.3090
_cell_measurement_theta_min 2.5760
_cell_volume 1753.7(3)
_computing_cell_refinement 'CrysAlisPro 1.171.43.119a (Rigaku OD, 2024)'
_computing_data_collection 'CrysAlisPro system (CCD 43.119a 64-bit (release 08-04-2024))'
_computing_data_reduction 'CrysAlisPro 1.171.43.119a (Rigaku OD, 2024)'
_computing_molecular_graphics 'Olex2 1.5 (Dolomanov et al., 2009)'
_computing_publication_material 'Olex2 1.5 (Dolomanov et al., 2009)'
_computing_structure_refinement 'SHELXL 2019/3 (Sheldrick, 2015)'
_computing_structure_solution 'SHELXT 2018/2 (Sheldrick, 2018)'
_diffrn_ambient_temperature 100.15
_diffrn_detector_area_resol_mean 10.0000
_diffrn_measured_fraction_theta_full 0.993
_diffrn_measured_fraction_theta_max 0.993
_diffrn_measurement_details
;
List of Runs (angles in degrees, time in seconds):

  # Type    Start    End  Width  t~exp~   \w     \q     \k     \f   Frames
#--------------------------------------------------------------------------
  1  \w     80.00 108.00   0.50   50.00    --   20.00  54.00  60.00   56
  2  \w    -69.00  54.00   0.50   50.00    --   20.00  54.00 -30.00  246
  3  \w     63.00  97.00   0.50   50.00    --   20.00  54.00 -30.00   68
  4  \w    -63.00  28.00   0.50   50.00    --   20.00  54.00  30.00  182
  5  \w     82.00 109.00   0.50   50.00    --   20.00  54.00  30.00   54
  6  \w     -1.00  27.00   0.50   50.00    --   20.00  54.00 -60.00   56
  7  \w    -15.00  12.00   0.50   50.00    --   20.00  54.00 -90.00   54
  8  \w     84.00 109.00   0.50   50.00    --   20.00  54.00 -90.00   50
  9  \w    -73.00 -30.00   0.50   50.00    --   20.00  54.00-150.00   86
 10  \w    -16.00 110.00   0.50   50.00    --   20.00  54.00-150.00  252
 11  \w     22.00  67.00   0.50   50.00    --   20.00  54.00  60.00   90
;
_diffrn_measurement_device 'two-circle diffractometer'
_diffrn_measurement_device_type 'XtaLAB Mini II'
_diffrn_measurement_method '\w scans'
_diffrn_radiation_type MoK\a
_diffrn_radiation_wavelength 0.71073
_diffrn_reflns_av_R_equivalents 0.1116
_diffrn_reflns_av_unetI/netI 0.1082
_diffrn_reflns_Laue_measured_fraction_full 0.993
_diffrn_reflns_Laue_measured_fraction_max 0.993
_diffrn_reflns_limit_h_max 23
_diffrn_reflns_limit_h_min -21
_diffrn_reflns_limit_k_max 6
_diffrn_reflns_limit_k_min -6
_diffrn_reflns_limit_l_max 21
_diffrn_reflns_limit_l_min -21
_diffrn_reflns_number 11944
_diffrn_reflns_point_group_measured_fraction_full 0.993
_diffrn_reflns_point_group_measured_fraction_max 0.993
_diffrn_reflns_theta_full 24.995
_diffrn_reflns_theta_max 24.995
_diffrn_reflns_theta_min 2.266
_exptl_absorpt_coefficient_mu 0.208
_exptl_absorpt_correction_T_max 0.975
_exptl_absorpt_correction_T_min 0.773
_exptl_absorpt_correction_type analytical
_exptl_absorpt_process_details
;
CrysAlisPro 1.171.43.119a (Rigaku Oxford Diffraction, 2024)
Analytical numeric absorption correction using a multifaceted crystal
model based on expressions derived by R.C. Clark & J.S. Reid.
(Clark, R. C. & Reid, J. S. (1995). Acta Cryst. A51, 887-897)
Empirical absorption correction using spherical harmonics,
implemented in SCALE3 ABSPACK scaling algorithm.
;
_exptl_crystal_colour 'clear colourless'
_exptl_crystal_colour_lustre clear
_exptl_crystal_colour_primary colourless
_exptl_crystal_density_diffrn 1.293
_exptl_crystal_description needle
_exptl_crystal_F_000 728
_exptl_crystal_size_max 0.614
_exptl_crystal_size_mid 0.05
_exptl_crystal_size_min 0.033
_refine_diff_density_max 0.493
_refine_diff_density_min -0.540
_refine_diff_density_rms 0.070
_refine_ls_extinction_method none
_refine_ls_goodness_of_fit_ref 0.965
_refine_ls_hydrogen_treatment constr
_refine_ls_matrix_type full
_refine_ls_number_parameters 212
_refine_ls_number_reflns 3064
_refine_ls_number_restraints 0
_refine_ls_restrained_S_all 0.965
_refine_ls_R_factor_all 0.1125
_refine_ls_R_factor_gt 0.0654
_refine_ls_shift/su_max 0.000
_refine_ls_shift/su_mean 0.000
_refine_ls_structure_factor_coef Fsqd
_refine_ls_weighting_details 'w=1/[\s^2^(Fo^2^)+(0.0792P)^2^] where P=(Fo^2^+2Fc^2^)/3'
_refine_ls_weighting_scheme calc
_refine_ls_wR_factor_gt 0.1521
_refine_ls_wR_factor_ref 0.1691
_reflns_Friedel_coverage 0.000
_reflns_number_gt 1910
_reflns_number_total 3064
_reflns_threshold_expression 'I > 2\s(I)'
_cod_data_source_file d4ob01815j2.cif
_cod_data_source_block rvo_21fb2_trans_diol_041924_autored
_cod_database_code 7160349
_shelx_shelxl_version_number 2019/3
_shelx_space_group_comment
;
The symmetry employed for this shelxl refinement is uniquely defined
by the following loop, which should always be used as a source of
symmetry information in preference to the above space-group names.
They are only intended as comments.
;
_shelx_estimated_absorpt_t_max 0.993
_shelx_estimated_absorpt_t_min 0.883
_olex2_refinement_description
;
1.a Ternary CH refined with riding coordinates:
 C1(H1A), C7(H7)
1.b Secondary CH2 refined with riding coordinates:
 C3(H3A,H3B), C5(H5A,H5B)
1.c Aromatic/amide H refined with riding coordinates:
 N1(H1), C11(H11), C14(H14), C15(H15), C12(H12)
1.d Idealised Me refined as rotating group:
 C16(H16A,H16B,H16C), C4(H4A,H4B,H4C), C8(H8A,H8B,H8C), C9(H9A,H9B,H9C)
;
_olex2_submission_special_instructions 'No special instructions were received'
_oxdiff_exptl_absorpt_empirical_details
;
Empirical correction (ABSPACK) includes:
- Absorption correction using spherical harmonics
- Frame scaling
;

loop_
_space_group_symop_operation_xyz
'x, y, z'
'-x, y+1/2, -z+1/2'
'-x, -y, -z'
'x, -y-1/2, z-1/2'

loop_
_atom_site_label
_atom_site_type_symbol
_atom_site_fract_x
_atom_site_fract_y
_atom_site_fract_z
_atom_site_U_iso_or_equiv
_atom_site_adp_type
_atom_site_occupancy
_atom_site_site_symmetry_order
_atom_site_calc_flag
_atom_site_refinement_flags_posn
_atom_site_refinement_flags_adp
_atom_site_refinement_flags_occupancy
_atom_site_disorder_assembly
_atom_site_disorder_group
S1 S 0.32385(5) 0.58469(19) 0.21341(5) 0.0332(3) Uani 1 1 d . . . . .
O1 O 0.27791(13) 0.1020(5) 0.36523(13) 0.0382(6) Uani 1 1 d . . . . .
O2 O 0.21208(12) 0.3768(5) 0.40865(13) 0.0403(7) Uani 1 1 d . . . . .
O4 O 0.30274(12) 0.8524(4) 0.21026(13) 0.0369(6) Uani 1 1 d . . . . .
O5 O 0.32957(12) 0.4612(5) 0.14457(12) 0.0388(7) Uani 1 1 d . . . . .
O3 O 0.11616(14) 0.2459(5) 0.23032(17) 0.0551(8) Uani 1 1 d . . . . .
N1 N 0.26662(13) 0.4175(5) 0.23859(15) 0.0309(7) Uani 1 1 d . . . . .
H1 H 0.249745 0.270126 0.214826 0.037 Uiso 1 1 calc R U . . .
C13 C 0.53800(18) 0.4990(8) 0.4079(2) 0.0386(9) Uani 1 1 d . . . . .
C10 C 0.40691(17) 0.5557(7) 0.28972(18) 0.0297(8) Uani 1 1 d . . . . .
C11 C 0.42793(19) 0.7330(7) 0.3507(2) 0.0365(9) Uani 1 1 d . . . . .
H11 H 0.397840 0.873465 0.352473 0.044 Uiso 1 1 calc R U . . .
C14 C 0.51539(19) 0.3212(7) 0.3465(2) 0.0367(9) Uani 1 1 d . . . . .
H14 H 0.545197 0.179449 0.344948 0.044 Uiso 1 1 calc R U . . .
C2 C 0.24621(18) 0.3029(7) 0.35995(19) 0.0319(9) Uani 1 1 d . . . . .
C15 C 0.45040(19) 0.3480(7) 0.2880(2) 0.0347(9) Uani 1 1 d . . . . .
H15 H 0.435283 0.224603 0.246457 0.042 Uiso 1 1 calc R U . . .
C1 C 0.24335(17) 0.5181(7) 0.30245(18) 0.0306(8) Uani 1 1 d . . . . .
H1A H 0.278857 0.651882 0.331546 0.037 Uiso 1 1 calc R U . . .
C12 C 0.4935(2) 0.7027(8) 0.4091(2) 0.0429(10) Uani 1 1 d . . . . .
H12 H 0.508340 0.824772 0.451034 0.052 Uiso 1 1 calc R U . . .
C3 C 0.2143(2) 0.1959(8) 0.4712(2) 0.0444(10) Uani 1 1 d . . . . .
H3A H 0.263750 0.142444 0.500563 0.053 Uiso 1 1 calc R U . . .
H3B H 0.185911 0.038802 0.449138 0.053 Uiso 1 1 calc R U . . .
C6 C 0.11190(18) 0.4808(9) 0.2220(2) 0.0380(9) Uani 1 1 d . . . . .
C7 C 0.04710(19) 0.6109(8) 0.1645(2) 0.0433(10) Uani 1 1 d . . . . .
H7 H 0.036961 0.770727 0.190234 0.052 Uiso 1 1 calc R U . . .
C5 C 0.17201(18) 0.6560(7) 0.2680(2) 0.0361(9) Uani 1 1 d . . . . .
H5A H 0.159986 0.736254 0.311569 0.043 Uiso 1 1 calc R U . . .
H5B H 0.176658 0.797584 0.233075 0.043 Uiso 1 1 calc R U . . .
C16 C 0.61166(19) 0.4726(9) 0.4707(2) 0.0568(12) Uani 1 1 d . . . . .
H16A H 0.647953 0.512082 0.447471 0.085 Uiso 1 1 calc R U . . .
H16B H 0.618206 0.294598 0.491201 0.085 Uiso 1 1 calc R U . . .
H16C H 0.616032 0.594193 0.513859 0.085 Uiso 1 1 calc R U . . .
C4 C 0.1833(2) 0.3383(9) 0.5249(2) 0.0587(13) Uani 1 1 d . . . . .
H4A H 0.183517 0.223867 0.568247 0.088 Uiso 1 1 calc R U . . .
H4B H 0.134426 0.390295 0.494950 0.088 Uiso 1 1 calc R U . . .
H4C H 0.211884 0.493096 0.546181 0.088 Uiso 1 1 calc R U . . .
C8 C 0.0636(2) 0.6946(9) 0.0913(2) 0.0690(14) Uani 1 1 d . . . . .
H8A H 0.069282 0.540268 0.062385 0.104 Uiso 1 1 calc R U . . .
H8B H 0.107538 0.796372 0.107484 0.104 Uiso 1 1 calc R U . . .
H8C H 0.024421 0.800785 0.057371 0.104 Uiso 1 1 calc R U . . .
C9 C -0.0183(2) 0.4383(11) 0.1421(3) 0.0783(16) Uani 1 1 d . . . . .
H9A H -0.028746 0.392564 0.189586 0.117 Uiso 1 1 calc R U . . .
H9B H -0.009472 0.279708 0.116994 0.117 Uiso 1 1 calc R U . . .
H9C H -0.058835 0.531426 0.105372 0.117 Uiso 1 1 calc R U . . .

loop_
_atom_site_aniso_label
_atom_site_aniso_U_11
_atom_site_aniso_U_22
_atom_site_aniso_U_33
_atom_site_aniso_U_23
_atom_site_aniso_U_13
_atom_site_aniso_U_12
S1 0.0423(5) 0.0387(6) 0.0189(5) -0.0004(4) 0.0111(4) -0.0022(5)
O1 0.0529(16) 0.0350(16) 0.0256(14) -0.0024(12) 0.0122(12) 0.0039(13)
O2 0.0495(16) 0.0504(17) 0.0262(13) 0.0042(12) 0.0196(12) 0.0036(13)
O4 0.0493(15) 0.0329(15) 0.0294(14) 0.0078(12) 0.0148(12) 0.0030(12)
O5 0.0542(15) 0.0479(17) 0.0162(12) -0.0063(12) 0.0145(11) -0.0049(13)
O3 0.0483(18) 0.0451(19) 0.059(2) 0.0031(16) 0.0022(15) -0.0046(15)
N1 0.0346(16) 0.0368(19) 0.0224(15) -0.0111(14) 0.0114(12) -0.0102(14)
C13 0.038(2) 0.051(3) 0.029(2) 0.002(2) 0.0148(17) -0.007(2)
C10 0.039(2) 0.034(2) 0.0197(17) 0.0002(17) 0.0145(15) -0.0021(18)
C11 0.044(2) 0.043(3) 0.025(2) -0.0010(18) 0.0153(18) 0.0021(19)
C14 0.041(2) 0.045(2) 0.028(2) 0.0037(19) 0.0161(17) 0.0049(19)
C2 0.037(2) 0.039(2) 0.0179(18) -0.0036(18) 0.0077(16) 0.0015(18)
C15 0.045(2) 0.034(2) 0.0252(19) -0.0006(17) 0.0130(17) -0.0032(18)
C1 0.038(2) 0.031(2) 0.0242(18) -0.0019(17) 0.0117(15) 0.0032(17)
C12 0.051(3) 0.049(3) 0.027(2) -0.009(2) 0.0122(19) -0.011(2)
C3 0.052(2) 0.058(3) 0.023(2) 0.0087(19) 0.0127(18) -0.002(2)
C6 0.037(2) 0.051(3) 0.027(2) 0.002(2) 0.0118(16) 0.000(2)
C7 0.042(2) 0.059(3) 0.028(2) 0.003(2) 0.0099(17) 0.009(2)
C5 0.046(2) 0.038(2) 0.0238(19) 0.0037(17) 0.0114(17) 0.0073(18)
C16 0.046(2) 0.082(3) 0.039(2) 0.000(2) 0.0091(19) -0.008(2)
C4 0.065(3) 0.088(4) 0.030(2) -0.001(2) 0.026(2) -0.002(2)
C8 0.070(3) 0.095(4) 0.034(2) 0.018(3) 0.007(2) -0.012(3)
C9 0.037(2) 0.135(5) 0.055(3) 0.039(3) 0.005(2) 0.002(3)

loop_
_atom_type_symbol
_atom_type_description
_atom_type_scat_dispersion_real
_atom_type_scat_dispersion_imag
_atom_type_scat_source
C C 0.0033 0.0016 'International Tables Vol C Tables 4.2.6.8 and 6.1.1.4'
H H 0.0000 0.0000 'International Tables Vol C Tables 4.2.6.8 and 6.1.1.4'
N N 0.0061 0.0033 'International Tables Vol C Tables 4.2.6.8 and 6.1.1.4'
O O 0.0106 0.0060 'International Tables Vol C Tables 4.2.6.8 and 6.1.1.4'
S S 0.1246 0.1234 'International Tables Vol C Tables 4.2.6.8 and 6.1.1.4'

loop_
_exptl_crystal_face_index_h
_exptl_crystal_face_index_k
_exptl_crystal_face_index_l
_exptl_crystal_face_perp_dist
-1 2 -2 0.1962
-1 0 -2 0.0207
1 0 2 0.0207
-2 1 -2 0.1567
0 1 1 0.1936
2 0 1 0.0177
1 -2 1 0.3927
-1 0 1 0.0217
1 0 -1 0.0186
-2 1 1 0.1750
1 0 0 0.0128
-1 0 0 0.0207

loop_
_geom_angle_atom_site_label_1
_geom_angle_atom_site_label_2
_geom_angle_atom_site_label_3
_geom_angle
_geom_angle_site_symmetry_1
_geom_angle_site_symmetry_3
_geom_angle_publ_flag
O4 S1 O5 120.03(15) . . ?
O4 S1 N1 107.02(15) . . ?
O4 S1 C10 107.33(16) . . ?
O5 S1 N1 106.52(14) . . ?
O5 S1 C10 107.68(15) . . ?
N1 S1 C10 107.74(15) . . ?
C2 O2 C3 116.3(3) . . ?
S1 N1 H1 120.7 . . ?
C1 N1 S1 118.5(2) . . ?
C1 N1 H1 120.7 . . ?
C14 C13 C16 120.1(4) . . ?
C12 C13 C14 118.6(3) . . ?
C12 C13 C16 121.3(4) . . ?
C11 C10 S1 121.0(3) . . ?
C11 C10 C15 120.4(3) . . ?
C15 C10 S1 118.6(3) . . ?
C10 C11 H11 120.5 . . ?
C10 C11 C12 118.9(3) . . ?
C12 C11 H11 120.5 . . ?
C13 C14 H14 119.6 . . ?
C15 C14 C13 120.7(3) . . ?
C15 C14 H14 119.6 . . ?
O1 C2 O2 124.6(3) . . ?
O1 C2 C1 125.5(3) . . ?
O2 C2 C1 109.7(3) . . ?
C10 C15 H15 120.1 . . ?
C14 C15 C10 119.8(3) . . ?
C14 C15 H15 120.1 . . ?
N1 C1 C2 109.5(3) . . ?
N1 C1 H1A 107.0 . . ?
N1 C1 C5 110.4(3) . . ?
C2 C1 H1A 107.0 . . ?
C2 C1 C5 115.5(3) . . ?
C5 C1 H1A 107.0 . . ?
C13 C12 C11 121.5(4) . . ?
C13 C12 H12 119.3 . . ?
C11 C12 H12 119.3 . . ?
O2 C3 H3A 110.5 . . ?
O2 C3 H3B 110.5 . . ?
O2 C3 C4 106.3(3) . . ?
H3A C3 H3B 108.7 . . ?
C4 C3 H3A 110.5 . . ?
C4 C3 H3B 110.5 . . ?
O3 C6 C7 122.1(4) . . ?
O3 C6 C5 121.2(3) . . ?
C5 C6 C7 116.7(3) . . ?
C6 C7 H7 108.0 . . ?
C6 C7 C8 109.1(3) . . ?
C6 C7 C9 112.5(3) . . ?
C8 C7 H7 108.0 . . ?
C9 C7 H7 108.0 . . ?
C9 C7 C8 111.0(3) . . ?
C1 C5 H5A 108.8 . . ?
C1 C5 H5B 108.8 . . ?
C6 C5 C1 114.0(3) . . ?
C6 C5 H5A 108.8 . . ?
C6 C5 H5B 108.8 . . ?
H5A C5 H5B 107.6 . . ?
C13 C16 H16A 109.5 . . ?
C13 C16 H16B 109.5 . . ?
C13 C16 H16C 109.5 . . ?
H16A C16 H16B 109.5 . . ?
H16A C16 H16C 109.5 . . ?
H16B C16 H16C 109.5 . . ?
C3 C4 H4A 109.5 . . ?
C3 C4 H4B 109.5 . . ?
C3 C4 H4C 109.5 . . ?
H4A C4 H4B 109.5 . . ?
H4A C4 H4C 109.5 . . ?
H4B C4 H4C 109.5 . . ?
C7 C8 H8A 109.5 . . ?
C7 C8 H8B 109.5 . . ?
C7 C8 H8C 109.5 . . ?
H8A C8 H8B 109.5 . . ?
H8A C8 H8C 109.5 . . ?
H8B C8 H8C 109.5 . . ?
C7 C9 H9A 109.5 . . ?
C7 C9 H9B 109.5 . . ?
C7 C9 H9C 109.5 . . ?
H9A C9 H9B 109.5 . . ?
H9A C9 H9C 109.5 . . ?
H9B C9 H9C 109.5 . . ?

loop_
_geom_bond_atom_site_label_1
_geom_bond_atom_site_label_2
_geom_bond_distance
_geom_bond_site_symmetry_2
_geom_bond_publ_flag
S1 O4 1.437(2) . ?
S1 O5 1.438(2) . ?
S1 N1 1.621(3) . ?
S1 C10 1.766(3) . ?
O1 C2 1.201(4) . ?
O2 C2 1.344(4) . ?
O2 C3 1.455(4) . ?
O3 C6 1.218(4) . ?
N1 H1 0.8800 . ?
N1 C1 1.481(4) . ?
C13 C14 1.389(5) . ?
C13 C12 1.382(5) . ?
C13 C16 1.528(5) . ?
C10 C11 1.380(4) . ?
C10 C15 1.387(5) . ?
C11 H11 0.9500 . ?
C11 C12 1.384(5) . ?
C14 H14 0.9500 . ?
C14 C15 1.374(5) . ?
C2 C1 1.507(5) . ?
C15 H15 0.9500 . ?
C1 H1A 1.0000 . ?
C1 C5 1.525(4) . ?
C12 H12 0.9500 . ?
C3 H3A 0.9900 . ?
C3 H3B 0.9900 . ?
C3 C4 1.510(5) . ?
C6 C7 1.513(5) . ?
C6 C5 1.507(5) . ?
C7 H7 1.0000 . ?
C7 C8 1.532(5) . ?
C7 C9 1.519(5) . ?
C5 H5A 0.9900 . ?
C5 H5B 0.9900 . ?
C16 H16A 0.9800 . ?
C16 H16B 0.9800 . ?
C16 H16C 0.9800 . ?
C4 H4A 0.9800 . ?
C4 H4B 0.9800 . ?
C4 H4C 0.9800 . ?
C8 H8A 0.9800 . ?
C8 H8B 0.9800 . ?
C8 H8C 0.9800 . ?
C9 H9A 0.9800 . ?
C9 H9B 0.9800 . ?
C9 H9C 0.9800 . ?

loop_
_geom_torsion_atom_site_label_1
_geom_torsion_atom_site_label_2
_geom_torsion_atom_site_label_3
_geom_torsion_atom_site_label_4
_geom_torsion
_geom_torsion_site_symmetry_1
_geom_torsion_site_symmetry_2
_geom_torsion_site_symmetry_3
_geom_torsion_site_symmetry_4
_geom_torsion_publ_flag
S1 N1 C1 C2 -132.8(3) . . . . ?
S1 N1 C1 C5 98.9(3) . . . . ?
S1 C10 C11 C12 -179.9(3) . . . . ?
S1 C10 C15 C14 179.8(3) . . . . ?
O1 C2 C1 N1 16.8(5) . . . . ?
O1 C2 C1 C5 142.2(4) . . . . ?
O2 C2 C1 N1 -167.6(3) . . . . ?
O2 C2 C1 C5 -42.3(4) . . . . ?
O4 S1 N1 C1 -43.2(3) . . . . ?
O4 S1 C10 C11 23.5(3) . . . . ?
O4 S1 C10 C15 -157.6(3) . . . . ?
O5 S1 N1 C1 -172.7(2) . . . . ?
O5 S1 C10 C11 154.0(3) . . . . ?
O5 S1 C10 C15 -27.1(3) . . . . ?
O3 C6 C7 C8 -103.4(4) . . . . ?
O3 C6 C7 C9 20.2(5) . . . . ?
O3 C6 C5 C1 19.0(5) . . . . ?
N1 S1 C10 C11 -91.5(3) . . . . ?
N1 S1 C10 C15 87.5(3) . . . . ?
N1 C1 C5 C6 64.0(4) . . . . ?
C13 C14 C15 C10 0.4(5) . . . . ?
C10 S1 N1 C1 72.0(3) . . . . ?
C10 C11 C12 C13 -0.3(5) . . . . ?
C11 C10 C15 C14 -1.2(5) . . . . ?
C14 C13 C12 C11 -0.4(5) . . . . ?
C2 O2 C3 C4 171.0(3) . . . . ?
C2 C1 C5 C6 -60.9(4) . . . . ?
C15 C10 C11 C12 1.2(5) . . . . ?
C12 C13 C14 C15 0.4(5) . . . . ?
C3 O2 C2 O1 -0.4(5) . . . . ?
C3 O2 C2 C1 -176.0(3) . . . . ?
C7 C6 C5 C1 -160.1(3) . . . . ?
C5 C6 C7 C8 75.7(4) . . . . ?
C5 C6 C7 C9 -160.6(3) . . . . ?
C16 C13 C14 C15 -177.6(3) . . . . ?
C16 C13 C12 C11 177.5(3) . . . . ?
